data_7045031
loop_
_publ_author_name
'Tang, Fengzhi'
'Park, Sungho V.'
'Rath, Nigam P.'
'Mirica, Liviu M.'

_publ_section_title
;
 Electronic versus steric effects of pyridinophane ligands on Pd(iii)
 complexes.
;
_journal_issue 4
_journal_name_full 'Dalton transactions (Cambridge, England : 2003)'
_journal_page_first 1151
_journal_page_last 1158
_journal_paper_doi 10.1039/c7dt04366j
_journal_volume 47
_journal_year 2018
_chemical_formula_moiety 'C16 H20 Cl2 N4 Pd, Cl O4'
_chemical_formula_sum 'C16 H20 Cl3 N4 O4 Pd'
_chemical_formula_weight 545.11
_space_group_IT_number 14
_space_group_name_Hall '-P 2ybc'
_space_group_name_H-M_alt 'P 1 21/c 1'
_symmetry_cell_setting monoclinic
_symmetry_space_group_name_Hall '-P 2ybc'
_symmetry_space_group_name_H-M 'P 1 21/c 1'
_atom_sites_solution_hydrogens geom
_atom_sites_solution_primary direct
_atom_sites_solution_secondary difmap
_audit_creation_method SHELXL-97
_audit_update_record
;
2017-10-31 deposited with the CCDC.
2017-12-12 downloaded from the CCDC.
;
_cell_angle_alpha 90.00
_cell_angle_beta 100.331(6)
_cell_angle_gamma 90.00
_cell_formula_units_Z 4
_cell_length_a 12.0665(17)
_cell_length_b 11.2092(17)
_cell_length_c 14.860(2)
_cell_measurement_reflns_used 4317
_cell_measurement_temperature 100(2)
_cell_measurement_theta_max 25.14
_cell_measurement_theta_min 2.29
_cell_volume 1977.3(5)
_computing_cell_refinement 'Bruker SAINT'
_computing_data_collection 'Bruker APEX2'
_computing_data_reduction 'Bruker SAINT'
_computing_molecular_graphics 'Bruker SHELXTL'
_computing_publication_material 'Bruker SHELXTL'
_computing_structure_refinement 'SHELXL-97 (Sheldrick, 2008)'
_computing_structure_solution 'SHELXS-97 (Sheldrick, 2008)'
_diffrn_ambient_temperature 100(2)
_diffrn_measured_fraction_theta_full 1.000
_diffrn_measured_fraction_theta_max 0.993
_diffrn_measurement_device_type 'Bruker APEX-II CCD'
_diffrn_measurement_method '\f and \w scans'
_diffrn_radiation_monochromator graphite
_diffrn_radiation_source 'fine-focus sealed tube'
_diffrn_radiation_type MoK\a
_diffrn_radiation_wavelength 0.71073
_diffrn_reflns_av_R_equivalents 0.126
_diffrn_reflns_av_sigmaI/netI 0.0471
_diffrn_reflns_limit_h_max 14
_diffrn_reflns_limit_h_min -14
_diffrn_reflns_limit_k_max 13
_diffrn_reflns_limit_k_min 0
_diffrn_reflns_limit_l_max 17
_diffrn_reflns_limit_l_min 0
_diffrn_reflns_number 65700
_diffrn_reflns_theta_full 25.00
_diffrn_reflns_theta_max 25.54
_diffrn_reflns_theta_min 1.72
_exptl_absorpt_coefficient_mu 1.375
_exptl_absorpt_correction_T_max 0.9319
_exptl_absorpt_correction_T_min 0.6058
_exptl_absorpt_correction_type multi-scan
_exptl_absorpt_process_details 'twinabs v2008/2'
_exptl_crystal_colour purple
_exptl_crystal_density_diffrn 1.831
_exptl_crystal_density_meas ?
_exptl_crystal_density_method 'not measured'
_exptl_crystal_description plate
_exptl_crystal_F_000 1092
_exptl_crystal_size_max 0.41
_exptl_crystal_size_mid 0.15
_exptl_crystal_size_min 0.05
_refine_diff_density_max 2.982
_refine_diff_density_min -2.661
_refine_diff_density_rms 0.248
_refine_ls_extinction_method none
_refine_ls_goodness_of_fit_ref 1.191
_refine_ls_hydrogen_treatment constr
_refine_ls_matrix_type full
_refine_ls_number_parameters 225
_refine_ls_number_reflns 3674
_refine_ls_number_restraints 0
_refine_ls_restrained_S_all 1.191
_refine_ls_R_factor_all 0.0959
_refine_ls_R_factor_gt 0.0791
_refine_ls_shift/su_max 0.000
_refine_ls_shift/su_mean 0.000
_refine_ls_structure_factor_coef Fsqd
_refine_ls_weighting_details 'calc w=1/[\s^2^(Fo^2^)+(0.0788P)^2^+52.6785P] where P=(Fo^2^+2Fc^2^)/3'
_refine_ls_weighting_scheme calc
_refine_ls_wR_factor_gt 0.2156
_refine_ls_wR_factor_ref 0.2222
_reflns_number_gt 2873
_reflns_number_total 3674
_reflns_threshold_expression >2sigma(I)
_cod_data_source_file c7dt04366j2.cif
_cod_data_source_block l24010t4
_cod_depositor_comments
;
The following automatic conversions were performed:

'_symmetry_cell_setting' value 'Monoclinic' changed to 'monoclinic'
according to
/home/data/users/saulius/crontab/automatic-downloads/rss-feeds/RSC/lib/dictionaries/cif_core.dic
dictionary named 'cif_core.dic' version 2.4.2 from 2011-04-26.

'_exptl_crystal_density_meas' value 'no' was changed to '?' - the
value is perceived as not measured.

Automatic conversion script
Id: cif_fix_values 4973 2017-02-22 13:04:09Z antanas 

 Adding full bibliography for 7045029--7045031.cif.
;
_cod_original_sg_symbol_H-M P2(1)/c
_cod_database_code 7045031

loop_
_symmetry_equiv_pos_as_xyz
'x, y, z'
'-x, y+1/2, -z+1/2'
'-x, -y, -z'
'x, -y-1/2, z-1/2'

loop_
_atom_site_label
_atom_site_type_symbol
_atom_site_fract_x
_atom_site_fract_y
_atom_site_fract_z
_atom_site_U_iso_or_equiv
_atom_site_adp_type
_atom_site_occupancy
_atom_site_symmetry_multiplicity
_atom_site_calc_flag
_atom_site_refinement_flags
Pd1 Pd 0.71469(7) 0.65068(7) 0.23006(5) 0.0125(3) Uani 1 1 d .
Cl1 Cl 0.8050(2) 0.7379(2) 0.36355(18) 0.0186(6) Uani 1 1 d .
Cl2 Cl 0.5397(2) 0.6554(2) 0.27432(17) 0.0164(5) Uani 1 1 d .
Cl3 Cl 0.8567(2) 0.1529(2) 0.09630(17) 0.0152(5) Uani 1 1 d .
O1 O 0.8814(7) 0.2762(7) 0.0775(5) 0.0203(12) Uani 1 1 d .
O2 O 0.9324(7) 0.0751(7) 0.0595(5) 0.0214(17) Uani 1 1 d .
O3 O 0.7425(6) 0.1266(6) 0.0536(5) 0.0203(12) Uani 1 1 d .
O4 O 0.8703(7) 0.1363(7) 0.1931(5) 0.0231(18) Uani 1 1 d .
N1 N 0.6532(7) 0.5749(7) 0.1072(6) 0.0122(13) Uani 1 1 d .
N2 N 0.8597(7) 0.6421(7) 0.1827(6) 0.0122(13) Uani 1 1 d .
N3 N 0.6951(7) 0.8166(8) 0.1364(6) 0.0153(13) Uani 1 1 d .
N4 N 0.7628(7) 0.4542(8) 0.2644(6) 0.0153(13) Uani 1 1 d .
C1 C 0.6655(8) 0.4542(10) 0.1021(7) 0.015(2) Uani 1 1 d .
C2 C 0.6509(9) 0.4029(10) 0.0168(7) 0.017(2) Uani 1 1 d .
H2 H 0.6579 0.3189 0.0113 0.021 Uiso 1 1 calc R
C3 C 0.6261(9) 0.4725(11) -0.0609(7) 0.020(2) Uani 1 1 d .
H3 H 0.6165 0.4364 -0.1197 0.024 Uiso 1 1 calc R
C4 C 0.6153(9) 0.5955(10) -0.0532(8) 0.018(2) Uani 1 1 d .
H4 H 0.5973 0.6445 -0.1060 0.022 Uiso 1 1 calc R
C5 C 0.6317(8) 0.6438(10) 0.0334(7) 0.014(2) Uani 1 1 d .
C6 C 0.6201(10) 0.7758(9) 0.0526(8) 0.020(2) Uani 1 1 d .
H6A H 0.6368 0.8221 0.0000 0.024 Uiso 1 1 calc R
H6B H 0.5411 0.7926 0.0584 0.024 Uiso 1 1 calc R
C7 C 0.8116(9) 0.8396(9) 0.1240(7) 0.016(2) Uani 1 1 d .
H7A H 0.8478 0.8944 0.1727 0.019 Uiso 1 1 calc R
H7B H 0.8098 0.8801 0.0645 0.019 Uiso 1 1 calc R
C8 C 0.8817(9) 0.7283(9) 0.1264(7) 0.0150(16) Uani 1 1 d .
C9 C 0.9667(9) 0.7153(9) 0.0780(7) 0.0150(16) Uani 1 1 d .
H9 H 0.9845 0.7777 0.0397 0.018 Uiso 1 1 calc R
C10 C 1.0271(9) 0.6087(10) 0.0858(7) 0.016(2) Uani 1 1 d .
H10 H 1.0874 0.5985 0.0532 0.019 Uiso 1 1 calc R
C11 C 0.9998(9) 0.5182(9) 0.1403(7) 0.015(2) Uani 1 1 d .
H11 H 1.0391 0.4444 0.1437 0.018 Uiso 1 1 calc R
C12 C 0.9152(8) 0.5355(9) 0.1899(7) 0.011(2) Uani 1 1 d .
C13 C 0.8827(9) 0.4493(10) 0.2573(7) 0.016(2) Uani 1 1 d .
H13A H 0.9009 0.3675 0.2394 0.019 Uiso 1 1 calc R
H13B H 0.9285 0.4658 0.3182 0.019 Uiso 1 1 calc R
C14 C 0.6871(9) 0.3885(9) 0.1900(7) 0.015(2) Uani 1 1 d .
H14A H 0.7215 0.3105 0.1805 0.018 Uiso 1 1 calc R
H14B H 0.6143 0.3730 0.2098 0.018 Uiso 1 1 calc R
C15 C 0.6465(10) 0.9210(10) 0.1756(8) 0.0224(18) Uani 1 1 d .
H15A H 0.6967 0.9458 0.2318 0.034 Uiso 1 1 calc R
H15B H 0.5726 0.8999 0.1896 0.034 Uiso 1 1 calc R
H15C H 0.6379 0.9867 0.1313 0.034 Uiso 1 1 calc R
C16 C 0.7460(11) 0.4145(10) 0.3549(8) 0.0224(18) Uani 1 1 d .
H16A H 0.7720 0.3320 0.3650 0.034 Uiso 1 1 calc R
H16B H 0.6658 0.4191 0.3584 0.034 Uiso 1 1 calc R
H16C H 0.7890 0.4661 0.4020 0.034 Uiso 1 1 calc R

loop_
_atom_site_aniso_label
_atom_site_aniso_U_11
_atom_site_aniso_U_22
_atom_site_aniso_U_33
_atom_site_aniso_U_23
_atom_site_aniso_U_13
_atom_site_aniso_U_12
Pd1 0.0188(4) 0.0031(4) 0.0165(4) -0.0009(3) 0.0054(3) -0.0014(3)
Cl1 0.0230(14) 0.0119(13) 0.0208(13) -0.0078(11) 0.0041(10) -0.0016(10)
Cl2 0.0189(12) 0.0112(12) 0.0211(13) -0.0035(10) 0.0087(10) -0.0033(11)
Cl3 0.0237(13) 0.0033(11) 0.0195(12) 0.0002(10) 0.0058(10) -0.0007(10)
O1 0.026(3) 0.004(3) 0.032(3) 0.001(2) 0.007(2) -0.003(2)
O2 0.032(5) 0.006(4) 0.028(4) -0.003(3) 0.011(3) 0.005(3)
O3 0.026(3) 0.004(3) 0.032(3) 0.001(2) 0.007(2) -0.003(2)
O4 0.038(5) 0.014(4) 0.017(4) -0.002(3) 0.003(3) -0.004(4)
N1 0.023(3) 0.002(3) 0.013(3) -0.001(2) 0.006(2) 0.002(2)
N2 0.023(3) 0.002(3) 0.013(3) -0.001(2) 0.006(2) 0.002(2)
N3 0.020(3) 0.002(3) 0.023(3) 0.003(3) 0.003(3) 0.001(2)
N4 0.020(3) 0.002(3) 0.023(3) 0.003(3) 0.003(3) 0.001(2)
C1 0.013(5) 0.010(5) 0.023(6) 0.001(4) 0.005(4) -0.004(4)
C2 0.021(6) 0.011(5) 0.020(6) -0.004(4) 0.002(4) 0.001(4)
C3 0.021(6) 0.023(6) 0.015(5) -0.004(5) 0.000(4) -0.007(5)
C4 0.012(5) 0.018(6) 0.024(6) 0.007(5) 0.000(4) 0.000(4)
C5 0.013(5) 0.013(5) 0.015(5) 0.003(4) 0.003(4) -0.002(4)
C6 0.032(6) 0.004(5) 0.021(6) 0.002(4) 0.001(5) 0.002(4)
C7 0.028(6) 0.003(5) 0.017(5) 0.003(4) 0.005(4) -0.001(4)
C8 0.018(4) 0.006(4) 0.021(4) 0.000(3) 0.002(3) -0.005(3)
C9 0.018(4) 0.006(4) 0.021(4) 0.000(3) 0.002(3) -0.005(3)
C10 0.017(5) 0.013(5) 0.016(5) -0.003(4) 0.004(4) -0.002(4)
C11 0.022(6) 0.006(5) 0.017(5) -0.004(4) 0.003(4) 0.003(4)
C12 0.010(5) 0.009(5) 0.012(5) -0.006(4) -0.005(4) 0.000(4)
C13 0.020(6) 0.006(5) 0.022(6) 0.001(4) 0.002(4) -0.004(4)
C14 0.023(6) 0.007(5) 0.014(5) 0.000(4) 0.002(4) -0.002(4)
C15 0.036(5) 0.007(4) 0.025(4) 0.002(3) 0.009(4) 0.004(3)
C16 0.036(5) 0.007(4) 0.025(4) 0.002(3) 0.009(4) 0.004(3)

loop_
_atom_type_symbol
_atom_type_description
_atom_type_scat_dispersion_real
_atom_type_scat_dispersion_imag
_atom_type_scat_source
C C 0.0033 0.0016 'International Tables Vol C Tables 4.2.6.8 and 6.1.1.4'
H H 0.0000 0.0000 'International Tables Vol C Tables 4.2.6.8 and 6.1.1.4'
N N 0.0061 0.0033 'International Tables Vol C Tables 4.2.6.8 and 6.1.1.4'
O O 0.0106 0.0060 'International Tables Vol C Tables 4.2.6.8 and 6.1.1.4'
Cl Cl 0.1484 0.1585 'International Tables Vol C Tables 4.2.6.8 and 6.1.1.4'
Pd Pd -0.9988 1.0072 'International Tables Vol C Tables 4.2.6.8 and 6.1.1.4'

loop_
_geom_angle_atom_site_label_1
_geom_angle_atom_site_label_2
_geom_angle_atom_site_label_3
_geom_angle
N2 Pd1 N1 82.3(3)
N2 Pd1 Cl1 90.8(2)
N1 Pd1 Cl1 173.1(3)
N2 Pd1 N3 80.1(3)
N1 Pd1 N3 79.3(3)
Cl1 Pd1 N3 99.1(2)
N2 Pd1 N4 80.3(3)
N1 Pd1 N4 80.6(3)
Cl1 Pd1 N4 98.8(2)
N3 Pd1 N4 153.5(3)
N2 Pd1 Cl2 175.7(2)
N1 Pd1 Cl2 93.4(3)
Cl1 Pd1 Cl2 93.45(9)
N3 Pd1 Cl2 98.7(2)
N4 Pd1 Cl2 99.5(2)
O4 Cl3 O2 109.7(5)
O4 Cl3 O3 110.1(5)
O2 Cl3 O3 109.3(5)
O4 Cl3 O1 109.1(5)
O2 Cl3 O1 109.7(5)
O3 Cl3 O1 108.8(5)
C5 N1 C1 122.5(9)
C5 N1 Pd1 119.0(7)
C1 N1 Pd1 116.1(7)
C8 N2 C12 122.2(9)
C8 N2 Pd1 118.0(7)
C12 N2 Pd1 117.5(7)
C7 N3 C6 113.8(9)
C7 N3 C15 111.5(8)
C6 N3 C15 110.6(9)
C7 N3 Pd1 102.7(6)
C6 N3 Pd1 103.9(6)
C15 N3 Pd1 114.0(7)
C16 N4 C13 110.8(9)
C16 N4 C14 111.3(8)
C13 N4 C14 114.0(8)
C16 N4 Pd1 114.9(7)
C13 N4 Pd1 103.3(6)
C14 N4 Pd1 102.1(6)
N1 C1 C2 118.0(10)
N1 C1 C14 116.5(9)
C2 C1 C14 125.4(10)
C1 C2 C3 120.5(11)
C1 C2 H2 119.7
C3 C2 H2 119.7
C2 C3 C4 120.0(10)
C2 C3 H3 120.0
C4 C3 H3 120.0
C5 C4 C3 117.8(10)
C5 C4 H4 121.1
C3 C4 H4 121.1
N1 C5 C4 121.1(10)
N1 C5 C6 115.0(9)
C4 C5 C6 123.8(10)
N3 C6 C5 113.4(9)
N3 C6 H6A 108.9
C5 C6 H6A 108.9
N3 C6 H6B 108.9
C5 C6 H6B 108.9
H6A C6 H6B 107.7
N3 C7 C8 113.4(8)
N3 C7 H7A 108.9
C8 C7 H7A 108.9
N3 C7 H7B 108.9
C8 C7 H7B 108.9
H7A C7 H7B 107.7
N2 C8 C9 120.5(10)
N2 C8 C7 116.2(9)
C9 C8 C7 123.3(9)
C8 C9 C10 118.6(10)
C8 C9 H9 120.7
C10 C9 H9 120.7
C11 C10 C9 120.3(10)
C11 C10 H10 119.8
C9 C10 H10 119.8
C10 C11 C12 119.4(10)
C10 C11 H11 120.3
C12 C11 H11 120.3
N2 C12 C11 118.8(10)
N2 C12 C13 115.8(9)
C11 C12 C13 125.3(10)
N4 C13 C12 113.9(9)
N4 C13 H13A 108.8
C12 C13 H13A 108.8
N4 C13 H13B 108.8
C12 C13 H13B 108.8
H13A C13 H13B 107.7
C1 C14 N4 113.3(9)
C1 C14 H14A 108.9
N4 C14 H14A 108.9
C1 C14 H14B 108.9
N4 C14 H14B 108.9
H14A C14 H14B 107.7
N3 C15 H15A 109.5
N3 C15 H15B 109.5
H15A C15 H15B 109.5
N3 C15 H15C 109.5
H15A C15 H15C 109.5
H15B C15 H15C 109.5
N4 C16 H16A 109.5
N4 C16 H16B 109.5
H16A C16 H16B 109.5
N4 C16 H16C 109.5
H16A C16 H16C 109.5
H16B C16 H16C 109.5

loop_
_geom_bond_atom_site_label_1
_geom_bond_atom_site_label_2
_geom_bond_distance
Pd1 N2 2.002(8)
Pd1 N1 2.029(8)
Pd1 Cl1 2.303(3)
Pd1 N3 2.310(9)
Pd1 N4 2.311(9)
Pd1 Cl2 2.322(3)
Cl3 O4 1.430(8)
Cl3 O2 1.440(8)
Cl3 O3 1.441(8)
Cl3 O1 1.451(8)
N1 C5 1.329(13)
N1 C1 1.365(14)
N2 C8 1.335(13)
N2 C12 1.365(13)
N3 C7 1.473(14)
N3 C6 1.474(14)
N3 C15 1.475(14)
N4 C16 1.464(14)
N4 C13 1.471(14)
N4 C14 1.496(13)
C1 C2 1.373(15)
C1 C14 1.481(14)
C2 C3 1.382(16)
C2 H2 0.9500
C3 C4 1.391(17)
C3 H3 0.9500
C4 C5 1.378(15)
C4 H4 0.9500
C5 C6 1.518(15)
C6 H6A 0.9900
C6 H6B 0.9900
C7 C8 1.505(15)
C7 H7A 0.9900
C7 H7B 0.9900
C8 C9 1.362(15)
C9 C10 1.393(15)
C9 H9 0.9500
C10 C11 1.375(15)
C10 H10 0.9500
C11 C12 1.376(14)
C11 H11 0.9500
C12 C13 1.493(14)
C13 H13A 0.9900
C13 H13B 0.9900
C14 H14A 0.9900
C14 H14B 0.9900
C15 H15A 0.9800
C15 H15B 0.9800
C15 H15C 0.9800
C16 H16A 0.9800
C16 H16B 0.9800
C16 H16C 0.9800

loop_
_geom_torsion_atom_site_label_1
_geom_torsion_atom_site_label_2
_geom_torsion_atom_site_label_3
_geom_torsion_atom_site_label_4
_geom_torsion
N2 Pd1 N1 C5 -80.5(8)
N3 Pd1 N1 C5 0.9(8)
N4 Pd1 N1 C5 -161.9(8)
Cl2 Pd1 N1 C5 99.1(8)
N2 Pd1 N1 C1 82.3(8)
N3 Pd1 N1 C1 163.6(8)
N4 Pd1 N1 C1 0.9(7)
Cl2 Pd1 N1 C1 -98.1(7)
N1 Pd1 N2 C8 82.4(8)
Cl1 Pd1 N2 C8 -97.1(7)
N3 Pd1 N2 C8 2.0(7)
N4 Pd1 N2 C8 164.1(8)
N1 Pd1 N2 C12 -80.9(7)
Cl1 Pd1 N2 C12 99.6(7)
N3 Pd1 N2 C12 -161.2(7)
N4 Pd1 N2 C12 0.8(7)
N2 Pd1 N3 C7 -18.4(6)
N1 Pd1 N3 C7 -102.3(7)
Cl1 Pd1 N3 C7 70.8(6)
N4 Pd1 N3 C7 -61.3(10)
Cl2 Pd1 N3 C7 165.8(6)
N2 Pd1 N3 C6 100.4(7)
N1 Pd1 N3 C6 16.5(7)
Cl1 Pd1 N3 C6 -170.3(6)
N4 Pd1 N3 C6 57.6(10)
Cl2 Pd1 N3 C6 -75.4(7)
N2 Pd1 N3 C15 -139.1(8)
N1 Pd1 N3 C15 136.9(8)
Cl1 Pd1 N3 C15 -49.9(7)
N4 Pd1 N3 C15 178.0(7)
Cl2 Pd1 N3 C15 45.1(7)
N2 Pd1 N4 C16 136.9(8)
N1 Pd1 N4 C16 -139.4(8)
Cl1 Pd1 N4 C16 47.6(8)
N3 Pd1 N4 C16 179.7(7)
Cl2 Pd1 N4 C16 -47.5(8)
N2 Pd1 N4 C13 16.1(6)
N1 Pd1 N4 C13 99.8(6)
Cl1 Pd1 N4 C13 -73.3(6)
N3 Pd1 N4 C13 58.9(10)
Cl2 Pd1 N4 C13 -168.3(6)
N2 Pd1 N4 C14 -102.5(6)
N1 Pd1 N4 C14 -18.8(6)
Cl1 Pd1 N4 C14 168.2(6)
N3 Pd1 N4 C14 -59.7(10)
Cl2 Pd1 N4 C14 73.2(6)
C5 N1 C1 C2 -2.4(15)
Pd1 N1 C1 C2 -164.5(7)
C5 N1 C1 C14 -178.8(9)
Pd1 N1 C1 C14 19.1(12)
N1 C1 C2 C3 1.0(16)
C14 C1 C2 C3 177.0(10)
C1 C2 C3 C4 -0.3(17)
C2 C3 C4 C5 0.9(16)
C1 N1 C5 C4 3.1(16)
Pd1 N1 C5 C4 164.7(8)
C1 N1 C5 C6 179.7(10)
Pd1 N1 C5 C6 -18.7(12)
C3 C4 C5 N1 -2.3(15)
C3 C4 C5 C6 -178.5(10)
C7 N3 C6 C5 80.7(11)
C15 N3 C6 C5 -152.9(9)
Pd1 N3 C6 C5 -30.2(10)
N1 C5 C6 N3 34.7(14)
C4 C5 C6 N3 -148.9(10)
C6 N3 C7 C8 -80.4(11)
C15 N3 C7 C8 153.6(9)
Pd1 N3 C7 C8 31.2(9)
C12 N2 C8 C9 -4.4(15)
Pd1 N2 C8 C9 -166.8(8)
C12 N2 C8 C7 178.4(9)
Pd1 N2 C8 C7 15.9(12)
N3 C7 C8 N2 -34.1(13)
N3 C7 C8 C9 148.7(10)
N2 C8 C9 C10 2.4(15)
C7 C8 C9 C10 179.5(10)
C8 C9 C10 C11 0.9(15)
C9 C10 C11 C12 -2.4(15)
C8 N2 C12 C11 2.8(14)
Pd1 N2 C12 C11 165.4(7)
C8 N2 C12 C13 178.7(9)
Pd1 N2 C12 C13 -18.7(11)
C10 C11 C12 N2 0.6(14)
C10 C11 C12 C13 -174.9(10)
C16 N4 C13 C12 -153.4(9)
C14 N4 C13 C12 80.1(11)
Pd1 N4 C13 C12 -29.8(9)
N2 C12 C13 N4 34.6(12)
C11 C12 C13 N4 -149.7(10)
N1 C1 C14 N4 -38.0(13)
C2 C1 C14 N4 145.8(10)
C16 N4 C14 C1 156.7(9)
C13 N4 C14 C1 -77.1(11)
Pd1 N4 C14 C1 33.6(9)
